data_7209176
loop_
_publ_author_name
'Prohens, Rafel'
'Font-Bardia, Merc\`e'
'Barbas, Rafael'

_publ_section_title
;
 Water wires in the nanoporous form II of carbamazepine: a single-crystal
 X-ray diffraction analysis
;
_journal_issue 5
_journal_name_full CrystEngComm
_journal_page_first 845
_journal_paper_doi 10.1039/c2ce26787j
_journal_volume 15
_journal_year 2013
_chemical_formula_moiety '3(C15 H12 N2 O), H2 O'
_chemical_formula_sum 'C45 H38 N6 O4'
_chemical_formula_weight 726.81
_chemical_name_systematic
;
?
;
_space_group_IT_number 148
_symmetry_cell_setting trigonal
_symmetry_space_group_name_Hall '-R 3'
_symmetry_space_group_name_H-M 'R -3 :H'
_atom_sites_solution_hydrogens geom
_atom_sites_solution_primary direct
_atom_sites_solution_secondary difmap
_audit_creation_method SHELXL-97
_cell_angle_alpha 90.00
_cell_angle_beta 90.00
_cell_angle_gamma 120.00
_cell_formula_units_Z 6
_cell_length_a 35.272(10)
_cell_length_b 35.272(10)
_cell_length_c 5.2820(10)
_cell_measurement_reflns_used 1099
_cell_measurement_temperature 290(2)
_cell_measurement_theta_max 31
_cell_measurement_theta_min 3
_cell_volume 5691(3)
_computing_cell_refinement 'AUTOMAR (Claudio Klein, 2007)'
_computing_data_collection 'MARXDS (Claudio Klein, 2005)'
_computing_data_reduction 'MARSCALE (Claudio Klein, 2007)'
_computing_molecular_graphics 'ORTEP (Brueggermann and Smith, 1990)'
_computing_publication_material 'PLATON (Spek, 1990)'
_computing_structure_refinement 'SHELXL-97 (Sheldrick, 1997)'
_computing_structure_solution 'SHELXS-97 (Sheldrick, 1997)'
_diffrn_ambient_temperature 290(2)
_diffrn_measured_fraction_theta_full 0.948
_diffrn_measured_fraction_theta_max 0.707
_diffrn_measurement_device_type 'MAR345 with image plate detector'
_diffrn_measurement_method 'phi scan'
_diffrn_radiation_monochromator graphite
_diffrn_radiation_source 'fine-focus sealed tube'
_diffrn_radiation_type MoK\a
_diffrn_radiation_wavelength 0.71073
_diffrn_reflns_av_R_equivalents 0.0473
_diffrn_reflns_av_sigmaI/netI 0.0304
_diffrn_reflns_limit_h_max 52
_diffrn_reflns_limit_h_min -50
_diffrn_reflns_limit_k_max 48
_diffrn_reflns_limit_k_min -48
_diffrn_reflns_limit_l_max 6
_diffrn_reflns_limit_l_min -6
_diffrn_reflns_number 13324
_diffrn_reflns_theta_full 25.00
_diffrn_reflns_theta_max 32.25
_diffrn_reflns_theta_min 2.00
_exptl_absorpt_coefficient_mu 0.083
_exptl_absorpt_correction_T_max 0.90
_exptl_absorpt_correction_T_min 0.89
_exptl_absorpt_correction_type empirical
_exptl_absorpt_process_details sadabs
_exptl_crystal_colour colourless
_exptl_crystal_density_diffrn 1.272
_exptl_crystal_density_method 'not measured'
_exptl_crystal_description prism
_exptl_crystal_F_000 2292
_exptl_crystal_size_max 0.2
_exptl_crystal_size_mid 0.1
_exptl_crystal_size_min 0.1
_refine_diff_density_max 0.512
_refine_diff_density_min -0.360
_refine_diff_density_rms 0.048
_refine_ls_extinction_method none
_refine_ls_goodness_of_fit_ref 1.210
_refine_ls_hydrogen_treatment mixed
_refine_ls_matrix_type full
_refine_ls_number_parameters 171
_refine_ls_number_reflns 3163
_refine_ls_number_restraints 7
_refine_ls_restrained_S_all 1.212
_refine_ls_R_factor_all 0.1145
_refine_ls_R_factor_gt 0.0762
_refine_ls_shift/su_max 0.000
_refine_ls_shift/su_mean 0.000
_refine_ls_structure_factor_coef Fsqd
_refine_ls_weighting_details 'calc w=1/[\s^2^(Fo^2^)+(0.0722P)^2^+2.0180P] where P=(Fo^2^+2Fc^2^)/3'
_refine_ls_weighting_scheme calc
_refine_ls_wR_factor_gt 0.1766
_refine_ls_wR_factor_ref 0.1954
_reflns_number_gt 2280
_reflns_number_total 3163
_reflns_threshold_expression >2sigma(I)
_cod_data_source_file c2ce26787j.txt
_cod_data_source_block rafqm68aa
_cod_original_sg_symbol_H-M R-3
_cod_database_code 7209176

loop_
_symmetry_equiv_pos_as_xyz
'x, y, z'
'-y, x-y, z'
'-x+y, -x, z'
'x+2/3, y+1/3, z+1/3'
'-y+2/3, x-y+1/3, z+1/3'
'-x+y+2/3, -x+1/3, z+1/3'
'x+1/3, y+2/3, z+2/3'
'-y+1/3, x-y+2/3, z+2/3'
'-x+y+1/3, -x+2/3, z+2/3'
'-x, -y, -z'
'y, -x+y, -z'
'x-y, x, -z'
'-x+2/3, -y+1/3, -z+1/3'
'y+2/3, -x+y+1/3, -z+1/3'
'x-y+2/3, x+1/3, -z+1/3'
'-x+1/3, -y+2/3, -z+2/3'
'y+1/3, -x+y+2/3, -z+2/3'
'x-y+1/3, x+2/3, -z+2/3'

loop_
_atom_site_label
_atom_site_type_symbol
_atom_site_fract_x
_atom_site_fract_y
_atom_site_fract_z
_atom_site_U_iso_or_equiv
_atom_site_adp_type
_atom_site_occupancy
_atom_site_symmetry_multiplicity
_atom_site_calc_flag
_atom_site_refinement_flags
O1 O 0.45338(5) 0.46395(5) 0.6936(3) 0.0745(5) Uani 1 1 d U
N1 N 0.42580(5) 0.49968(5) 0.9203(3) 0.0563(4) Uani 1 1 d .
N2 N 0.49046(6) 0.53770(7) 0.7028(4) 0.0762(6) Uani 1 1 d .
H2A H 0.5108 0.5391 0.6070 0.091 Uiso 1 1 calc R
H2B H 0.4918 0.5614 0.7570 0.091 Uiso 1 1 calc R
C1 C 0.42459(7) 0.53895(7) 0.9722(4) 0.0602(5) Uani 1 1 d .
C2 C 0.45048(9) 0.56697(9) 1.1585(5) 0.0790(7) Uani 1 1 d .
H2 H 0.4685 0.5604 1.2547 0.095 Uiso 1 1 calc R
C3 C 0.44947(11) 0.60557(10) 1.2025(6) 0.0960(9) Uani 1 1 d .
H3 H 0.4671 0.6250 1.3271 0.115 Uiso 1 1 calc R
C4 C 0.42283(11) 0.61443(10) 1.0640(7) 0.0991(9) Uani 1 1 d .
H4 H 0.4218 0.6398 1.0961 0.119 Uiso 1 1 calc R
C5 C 0.39719(10) 0.58656(9) 0.8762(6) 0.0887(8) Uani 1 1 d U
H5 H 0.3799 0.5940 0.7790 0.106 Uiso 1 1 calc R
C6 C 0.39638(7) 0.54744(8) 0.8275(4) 0.0661(6) Uani 1 1 d U
C7 C 0.36704(8) 0.51742(9) 0.6327(5) 0.0735(6) Uani 1 1 d .
H7 H 0.3621 0.5303 0.4928 0.088 Uiso 1 1 calc R
C8 C 0.34693(7) 0.47432(8) 0.6330(4) 0.0659(6) Uani 1 1 d .
H8 H 0.3294 0.4602 0.4934 0.079 Uiso 1 1 calc R
C9 C 0.34923(7) 0.44619(7) 0.8309(4) 0.0581(5) Uani 1 1 d U
C10 C 0.31276(8) 0.40569(8) 0.8820(5) 0.0697(6) Uani 1 1 d U
H10 H 0.2877 0.3961 0.7835 0.084 Uiso 1 1 calc R
C11 C 0.31274(8) 0.37937(8) 1.0758(5) 0.0714(6) Uani 1 1 d .
H11 H 0.2880 0.3524 1.1073 0.086 Uiso 1 1 calc R
C12 C 0.34969(8) 0.39339(8) 1.2215(5) 0.0709(6) Uani 1 1 d .
H12 H 0.3498 0.3759 1.3527 0.085 Uiso 1 1 calc R
C13 C 0.38635(7) 0.43300(7) 1.1749(4) 0.0634(6) Uani 1 1 d .
H13 H 0.4110 0.4426 1.2763 0.076 Uiso 1 1 calc R
C14 C 0.38648(6) 0.45869(6) 0.9761(3) 0.0515(5) Uani 1 1 d .
C15 C 0.45700(6) 0.49919(7) 0.7668(4) 0.0561(5) Uani 1 1 d U
O1W O 0.3333 0.6667 0.1667 0.68(6) Uani 1 6 d SD
H1WO H 0.343(17) 0.657(17) 0.2975(16) 0.822 Uiso 0.33 1 d PD
O2W O 0.3333 0.6667 0.6667 0.68(6) Uani 1 6 d SD
H2WO H 0.324(17) 0.676(17) 0.7975(16) 0.822 Uiso 0.33 1 d PD

loop_
_atom_site_aniso_label
_atom_site_aniso_U_11
_atom_site_aniso_U_22
_atom_site_aniso_U_33
_atom_site_aniso_U_23
_atom_site_aniso_U_13
_atom_site_aniso_U_12
O1 0.0733(10) 0.0713(10) 0.0789(11) -0.0006(8) 0.0088(8) 0.0361(9)
N1 0.0499(9) 0.0560(10) 0.0588(10) -0.0021(7) 0.0024(7) 0.0234(8)
N2 0.0639(12) 0.0713(13) 0.0863(14) -0.0023(10) 0.0123(10) 0.0285(10)
C1 0.0575(12) 0.0625(13) 0.0572(12) -0.0007(9) 0.0047(9) 0.0274(10)
C2 0.0779(17) 0.0750(16) 0.0737(16) -0.0064(12) 0.0006(12) 0.0304(14)
C3 0.099(2) 0.083(2) 0.091(2) -0.0125(15) 0.0046(16) 0.0342(17)
C4 0.105(2) 0.0775(19) 0.112(2) -0.0041(17) 0.0194(19) 0.0432(18)
C5 0.0924(19) 0.0744(15) 0.102(2) 0.0024(14) 0.0099(15) 0.0439(16)
C6 0.0645(13) 0.0676(13) 0.0650(13) 0.0040(10) 0.0073(10) 0.0321(11)
C7 0.0704(15) 0.0779(16) 0.0733(15) 0.0060(11) 0.0005(11) 0.0378(13)
C8 0.0617(13) 0.0676(14) 0.0657(13) -0.0006(10) -0.0039(10) 0.0304(12)
C9 0.0540(11) 0.0622(11) 0.0572(11) -0.0013(9) -0.0008(8) 0.0283(8)
C10 0.0571(12) 0.0669(13) 0.0780(15) 0.0001(10) -0.0010(10) 0.0258(9)
C11 0.0655(15) 0.0653(14) 0.0785(15) 0.0024(11) 0.0073(11) 0.0289(12)
C12 0.0750(16) 0.0691(15) 0.0693(14) 0.0036(11) 0.0040(11) 0.0365(13)
C13 0.0629(13) 0.0660(14) 0.0613(13) -0.0003(10) -0.0016(9) 0.0323(11)
C14 0.0480(11) 0.0546(11) 0.0505(10) -0.0014(8) 0.0019(8) 0.0246(9)
C15 0.0497(11) 0.0645(11) 0.0513(11) -0.0004(8) -0.0018(8) 0.0264(10)
O1W 0.366(9) 0.366(9) 1.32(19) 0.000 0.000 0.183(4)
O2W 0.366(9) 0.366(9) 1.32(19) 0.000 0.000 0.183(4)

loop_
_atom_type_symbol
_atom_type_description
_atom_type_scat_dispersion_real
_atom_type_scat_dispersion_imag
_atom_type_scat_source
C C 0.0033 0.0016 'International Tables Vol C Tables 4.2.6.8 and 6.1.1.4'
H H 0.0000 0.0000 'International Tables Vol C Tables 4.2.6.8 and 6.1.1.4'
N N 0.0061 0.0033 'International Tables Vol C Tables 4.2.6.8 and 6.1.1.4'
O O 0.0106 0.0060 'International Tables Vol C Tables 4.2.6.8 and 6.1.1.4'

loop_
_geom_angle_atom_site_label_1
_geom_angle_atom_site_label_2
_geom_angle_atom_site_label_3
_geom_angle
C15 N1 C1 122.41(17)
C15 N1 C14 118.75(17)
C1 N1 C14 116.72(16)
C15 N2 H2A 120.0
C15 N2 H2B 120.0
H2A N2 H2B 120.0
C2 C1 C6 121.7(2)
C2 C1 N1 120.2(2)
C6 C1 N1 118.04(19)
C1 C2 C3 119.3(3)
C1 C2 H2 120.3
C3 C2 H2 120.3
C4 C3 C2 119.8(3)
C4 C3 H3 120.1
C2 C3 H3 120.1
C3 C4 C5 120.9(3)
C3 C4 H4 119.5
C5 C4 H4 119.5
C4 C5 C6 121.6(3)
C4 C5 H5 119.2
C6 C5 H5 119.2
C5 C6 C1 116.6(2)
C5 C6 C7 120.2(2)
C1 C6 C7 123.2(2)
C8 C7 C6 127.6(2)
C8 C7 H7 116.2
C6 C7 H7 116.2
C7 C8 C9 126.8(2)
C7 C8 H8 116.6
C9 C8 H8 116.6
C14 C9 C10 117.50(19)
C14 C9 C8 122.72(19)
C10 C9 C8 119.77(19)
C11 C10 C9 121.6(2)
C11 C10 H10 119.2
C9 C10 H10 119.2
C12 C11 C10 119.4(2)
C12 C11 H11 120.3
C10 C11 H11 120.3
C13 C12 C11 120.5(2)
C13 C12 H12 119.7
C11 C12 H12 119.7
C12 C13 C14 119.7(2)
C12 C13 H13 120.1
C14 C13 H13 120.1
C13 C14 C9 121.16(19)
C13 C14 N1 119.70(18)
C9 C14 N1 119.13(17)
O1 C15 N2 122.63(19)
O1 C15 N1 120.83(19)
N2 C15 N1 116.54(19)

loop_
_geom_bond_atom_site_label_1
_geom_bond_atom_site_label_2
_geom_bond_distance
O1 C15 1.246(3)
N1 C15 1.374(3)
N1 C1 1.433(3)
N1 C14 1.447(2)
N2 C15 1.322(3)
N2 H2A 0.8600
N2 H2B 0.8600
C1 C2 1.370(3)
C1 C6 1.401(3)
C2 C3 1.399(4)
C2 H2 0.9300
C3 C4 1.345(5)
C3 H3 0.9300
C4 C5 1.371(4)
C4 H4 0.9300
C5 C6 1.390(3)
C5 H5 0.9300
C6 C7 1.468(3)
C7 C8 1.318(3)
C7 H7 0.9300
C8 C9 1.471(3)
C8 H8 0.9300
C9 C14 1.389(3)
C9 C10 1.389(3)
C10 C11 1.381(3)
C10 H10 0.9300
C11 C12 1.375(3)
C11 H11 0.9300
C12 C13 1.370(3)
C12 H12 0.9300
C13 C14 1.386(3)
C13 H13 0.9300
O1W H1WO 0.903(10)
O2W H2WO 0.902(10)
